data_4113069
loop_
_publ_author_name
'Scott L. Childs'
'Leonard J. Chyall'
'Jeanette T. Dunlap'
'Valeriya N. Smolenskaya'
'Barbara C. Stahly'
'G. Patrick Stahly'

_publ_section_title
;
 Crystal Engineering Approach To Forming Cocrystals of Amine
 Hydrochlorides with Organic Acids. Molecular Complexes of Fluoxetine
 Hydrochloride with Benzoic, Succinic, and Fumaric Acids
;
_journal_name_full 'Journal of the American Chemical Society'
_journal_page_first 13335
_journal_page_last 13342
_journal_paper_doi 10.1021/ja048114o
_journal_volume 126
_journal_year 2004
_chemical_formula_moiety '2 (C17 H19 F3 N O 1+ Cl 1-), C4 H6 O4'
_chemical_formula_sum 'C38 H44 Cl2 F6 N2 O6'
_chemical_formula_weight 809.06
_chemical_melting_point 407
_chemical_name_common 'Fluoxetine hydrochloride:succinic acid cocrystal (2:1)'
_chemical_name_systematic
; 
  N-Methyl-g-((4-trifluoromethyl)phenoxy)-benzenepropanamine 
 hydrochloride succinic acid
;
_space_group_IT_number 60
_symmetry_cell_setting orthorhombic
_symmetry_space_group_name_Hall '-P 2n 2ab'
_symmetry_space_group_name_H-M 'P b c n'
_atom_sites_solution_hydrogens geom
_atom_sites_solution_primary direct
_atom_sites_solution_secondary difmap
_audit_creation_method SHELXL-97
_cell_angle_alpha 90.00
_cell_angle_beta 90.00
_cell_angle_gamma 90.00
_cell_formula_units_Z 4
_cell_length_a 26.620(2)
_cell_length_b 7.2147(7)
_cell_length_c 20.8315(19)
_cell_measurement_reflns_used 5435
_cell_measurement_temperature 100(2)
_cell_measurement_theta_max 29.91
_cell_measurement_theta_min 2.48
_cell_volume 4000.8(6)
_computing_cell_refinement 'Bruker SMART'
_computing_data_collection 'Bruker SMART'
_computing_data_reduction 'Bruker SAINT'
_computing_molecular_graphics 'Bruker SHELXTL'
_computing_publication_material 'Bruker SHELXTL'
_computing_structure_refinement 'SHELXL-97 (Sheldrick, 1997)'
_computing_structure_solution 'SHELXS-97 (Sheldrick, 1990)'
_diffrn_ambient_temperature 100(2)
_diffrn_measured_fraction_theta_full 1.000
_diffrn_measured_fraction_theta_max 1.000
_diffrn_measurement_device_type 'CCD area detector'
_diffrn_measurement_method 'omega scans'
_diffrn_radiation_monochromator graphite
_diffrn_radiation_source 'fine-focus sealed tube'
_diffrn_radiation_type MoK\a
_diffrn_radiation_wavelength 0.71073
_diffrn_reflns_av_R_equivalents 0.0748
_diffrn_reflns_av_sigmaI/netI 0.0391
_diffrn_reflns_limit_h_max 34
_diffrn_reflns_limit_h_min -34
_diffrn_reflns_limit_k_max 9
_diffrn_reflns_limit_k_min -9
_diffrn_reflns_limit_l_max 27
_diffrn_reflns_limit_l_min -26
_diffrn_reflns_number 37123
_diffrn_reflns_theta_full 27.50
_diffrn_reflns_theta_max 27.50
_diffrn_reflns_theta_min 1.53
_exptl_absorpt_coefficient_mu 0.236
_exptl_absorpt_correction_T_max 1.000
_exptl_absorpt_correction_T_min 0.813837
_exptl_absorpt_correction_type multi-scan
_exptl_absorpt_process_details 'SADABS V2.08, Sheldrick 2003'
_exptl_crystal_colour colorless
_exptl_crystal_density_diffrn 1.344
_exptl_crystal_description plate
_exptl_crystal_F_000 1688
_exptl_crystal_size_max 0.21
_exptl_crystal_size_mid 0.18
_exptl_crystal_size_min 0.09
_refine_diff_density_max 0.432
_refine_diff_density_min -0.662
_refine_diff_density_rms 0.078
_refine_ls_extinction_method none
_refine_ls_goodness_of_fit_ref 1.195
_refine_ls_hydrogen_treatment mixed
_refine_ls_matrix_type full
_refine_ls_number_parameters 257
_refine_ls_number_reflns 4600
_refine_ls_number_restraints 0
_refine_ls_restrained_S_all 1.195
_refine_ls_R_factor_all 0.0892
_refine_ls_R_factor_gt 0.0767
_refine_ls_shift/su_max 0.027
_refine_ls_shift/su_mean 0.004
_refine_ls_structure_factor_coef Fsqd
_refine_ls_weighting_details 'calc w=1/[\s^2^(Fo^2^)+(0.0860P)^2^+5.6176P] where P=(Fo^2^+2Fc^2^)/3'
_refine_ls_weighting_scheme calc
_refine_ls_wR_factor_gt 0.1855
_refine_ls_wR_factor_ref 0.1928
_reflns_number_gt 4039
_reflns_number_total 4600
_reflns_threshold_expression >2sigma(I)
_cod_data_source_file ja048114osi20040613_103412_3.cif
_cod_data_source_block a6g74
_cod_database_code 4113069

loop_
_symmetry_equiv_pos_as_xyz
'x, y, z'
'-x+1/2, -y+1/2, z+1/2'
'-x, y, -z+1/2'
'x+1/2, -y+1/2, -z'
'-x, -y, -z'
'x-1/2, y-1/2, -z-1/2'
'x, -y, z-1/2'
'-x-1/2, y-1/2, z'

loop_
_atom_site_label
_atom_site_type_symbol
_atom_site_fract_x
_atom_site_fract_y
_atom_site_fract_z
_atom_site_U_iso_or_equiv
_atom_site_adp_type
_atom_site_occupancy
_atom_site_symmetry_multiplicity
_atom_site_calc_flag
_atom_site_refinement_flags
Cl1 Cl 0.20785(2) 0.60192(10) 0.03706(4) 0.0198(2) Uani 1 1 d .
O1 O 0.09063(8) 0.2990(3) 0.16890(10) 0.0181(5) Uani 1 1 d .
O2 O 0.08844(8) 0.3853(3) 0.01259(12) 0.0222(5) Uani 1 1 d .
O3 O 0.10025(8) 0.6921(3) 0.00180(11) 0.0209(5) Uani 1 1 d .
H3A H 0.1290(15) 0.659(5) 0.0102(18) 0.021(9) Uiso 1 1 d .
N1 N 0.17603(10) 0.1663(4) 0.03091(12) 0.0157(5) Uani 1 1 d .
C1 C 0.05916(11) 0.4496(4) 0.16774(14) 0.0162(6) Uani 1 1 d .
C2 C 0.07439(11) 0.6347(4) 0.16428(14) 0.0175(6) Uani 1 1 d .
H2 H 0.1091 0.6654 0.1632 0.021 Uiso 1 1 calc R
C3 C 0.03813(11) 0.7733(4) 0.16251(14) 0.0170(6) Uani 1 1 d .
H3 H 0.0482 0.8994 0.1598 0.020 Uiso 1 1 calc R
C4 C -0.01257(11) 0.7295(4) 0.16462(13) 0.0168(6) Uani 1 1 d .
C5 C -0.02741(11) 0.5455(4) 0.16822(14) 0.0176(6) Uani 1 1 d .
H5 H -0.0621 0.5155 0.1696 0.021 Uiso 1 1 calc R
C6 C 0.00779(11) 0.4062(4) 0.16976(14) 0.0190(6) Uani 1 1 d .
H6 H -0.0027 0.2805 0.1722 0.023 Uiso 1 1 calc R
C7 C -0.05117(11) 0.8815(4) 0.16163(15) 0.0208(6) Uani 1 1 d .
C8 C 0.14435(10) 0.3314(4) 0.16664(14) 0.0167(6) Uani 1 1 d .
H8 H 0.1524 0.4226 0.1320 0.020 Uiso 1 1 calc R
C9 C 0.16407(10) 0.4015(4) 0.23058(14) 0.0164(6) Uani 1 1 d .
C10 C 0.19910(11) 0.5440(5) 0.23172(16) 0.0225(7) Uani 1 1 d .
H10 H 0.2089 0.6025 0.1928 0.027 Uiso 1 1 calc R
C11 C 0.22019(13) 0.6022(5) 0.29033(18) 0.0296(8) Uani 1 1 d .
H11 H 0.2447 0.6980 0.2909 0.036 Uiso 1 1 calc R
C12 C 0.20516(13) 0.5191(5) 0.34718(16) 0.0284(8) Uani 1 1 d .
H12 H 0.2193 0.5582 0.3868 0.034 Uiso 1 1 calc R
C13 C 0.16949(13) 0.3793(5) 0.34629(16) 0.0268(7) Uani 1 1 d .
H13 H 0.1589 0.3239 0.3854 0.032 Uiso 1 1 calc R
C14 C 0.14914(11) 0.3197(5) 0.28815(15) 0.0211(6) Uani 1 1 d .
H14 H 0.1250 0.2228 0.2878 0.025 Uiso 1 1 calc R
C15 C 0.16750(11) 0.1420(4) 0.15043(14) 0.0182(6) Uani 1 1 d .
H15A H 0.2045 0.1538 0.1518 0.022 Uiso 1 1 calc R
H15B H 0.1576 0.0527 0.1842 0.022 Uiso 1 1 calc R
C16 C 0.15277(11) 0.0619(4) 0.08553(14) 0.0176(6) Uani 1 1 d .
H16A H 0.1635 -0.0694 0.0834 0.021 Uiso 1 1 calc R
H16B H 0.1157 0.0655 0.0812 0.021 Uiso 1 1 calc R
C17 C 0.16676(12) 0.0762(4) -0.03235(14) 0.0205(6) Uani 1 1 d .
H17A H 0.1827 0.1494 -0.0664 0.031 Uiso 1 1 calc R
H17B H 0.1305 0.0690 -0.0402 0.031 Uiso 1 1 calc R
H17C H 0.1810 -0.0491 -0.0321 0.031 Uiso 1 1 calc R
C18 C 0.07195(10) 0.5411(4) 0.00525(13) 0.0149(6) Uani 1 1 d .
C19 C 0.01657(10) 0.5856(4) -0.00031(14) 0.0157(6) Uani 1 1 d .
H19A H 0.0107 0.6545 -0.0407 0.019 Uiso 1 1 calc R
H19B H 0.0068 0.6672 0.0358 0.019 Uiso 1 1 calc R
F1 F -0.04676(8) 0.9851(3) 0.10802(10) 0.0319(5) Uani 1 1 d .
F2 F -0.04667(7) 1.0027(3) 0.21071(9) 0.0252(4) Uani 1 1 d .
F3 F -0.09839(7) 0.8188(3) 0.16297(12) 0.0368(6) Uani 1 1 d .
H1A H 0.1658(15) 0.277(6) 0.0271(19) 0.030(11) Uiso 1 1 d .
H1B H 0.2088(18) 0.163(7) 0.040(2) 0.043(13) Uiso 1 1 d .

loop_
_atom_site_aniso_label
_atom_site_aniso_U_11
_atom_site_aniso_U_22
_atom_site_aniso_U_33
_atom_site_aniso_U_23
_atom_site_aniso_U_13
_atom_site_aniso_U_12
Cl1 0.0100(3) 0.0165(3) 0.0330(4) 0.0002(3) -0.0008(3) -0.0010(3)
O1 0.0119(10) 0.0156(10) 0.0268(12) -0.0010(9) -0.0006(8) -0.0020(8)
O2 0.0122(10) 0.0177(11) 0.0369(13) -0.0008(10) -0.0034(9) 0.0025(8)
O3 0.0106(10) 0.0197(11) 0.0324(13) 0.0023(9) -0.0017(9) 0.0004(9)
N1 0.0132(12) 0.0143(12) 0.0197(13) -0.0001(10) 0.0003(9) 0.0018(10)
C1 0.0138(13) 0.0196(14) 0.0153(13) -0.0007(11) -0.0013(10) 0.0026(11)
C2 0.0132(13) 0.0180(14) 0.0214(15) -0.0023(12) 0.0022(11) -0.0012(11)
C3 0.0173(14) 0.0139(13) 0.0196(14) -0.0009(11) -0.0022(11) -0.0010(11)
C4 0.0138(14) 0.0215(15) 0.0149(13) -0.0007(12) 0.0005(10) 0.0016(11)
C5 0.0105(13) 0.0238(15) 0.0184(14) 0.0008(12) 0.0006(10) -0.0028(11)
C6 0.0179(14) 0.0177(14) 0.0213(15) -0.0025(12) 0.0015(11) -0.0051(12)
C7 0.0149(14) 0.0215(15) 0.0260(16) -0.0004(13) -0.0013(12) 0.0017(12)
C8 0.0095(13) 0.0195(15) 0.0209(14) -0.0012(12) -0.0007(11) -0.0023(11)
C9 0.0120(13) 0.0182(14) 0.0189(14) -0.0034(11) 0.0001(10) 0.0029(11)
C10 0.0180(15) 0.0222(15) 0.0273(16) -0.0025(13) -0.0002(12) -0.0030(12)
C11 0.0202(16) 0.0292(18) 0.039(2) -0.0111(16) -0.0080(14) -0.0022(14)
C12 0.0277(17) 0.0318(18) 0.0256(17) -0.0144(14) -0.0099(13) 0.0136(15)
C13 0.0247(16) 0.0351(19) 0.0207(16) -0.0017(14) 0.0026(12) 0.0135(15)
C14 0.0173(14) 0.0225(15) 0.0236(16) -0.0010(13) 0.0047(12) 0.0029(12)
C15 0.0173(14) 0.0173(14) 0.0201(15) -0.0015(11) 0.0000(11) 0.0021(12)
C16 0.0156(14) 0.0146(13) 0.0225(15) -0.0026(11) 0.0008(11) 0.0011(11)
C17 0.0224(15) 0.0200(15) 0.0192(15) -0.0004(12) 0.0008(12) -0.0014(12)
C18 0.0100(13) 0.0206(15) 0.0141(13) -0.0019(11) 0.0002(10) 0.0029(11)
C19 0.0108(13) 0.0169(14) 0.0195(14) -0.0029(11) -0.0017(10) 0.0005(11)
F1 0.0353(11) 0.0332(11) 0.0272(10) 0.0084(9) -0.0052(8) 0.0071(9)
F2 0.0258(10) 0.0222(9) 0.0277(10) -0.0029(8) 0.0002(8) 0.0081(8)
F3 0.0124(9) 0.0309(12) 0.0670(16) 0.0012(10) -0.0037(9) 0.0007(8)

loop_
_atom_type_symbol
_atom_type_description
_atom_type_scat_dispersion_real
_atom_type_scat_dispersion_imag
_atom_type_scat_source
C C 0.0033 0.0016 'International Tables Vol C Tables 4.2.6.8 and 6.1.1.4'
H H 0.0000 0.0000 'International Tables Vol C Tables 4.2.6.8 and 6.1.1.4'
N N 0.0061 0.0033 'International Tables Vol C Tables 4.2.6.8 and 6.1.1.4'
O O 0.0106 0.0060 'International Tables Vol C Tables 4.2.6.8 and 6.1.1.4'
F F 0.0171 0.0103 'International Tables Vol C Tables 4.2.6.8 and 6.1.1.4'
Cl Cl 0.1484 0.1585 'International Tables Vol C Tables 4.2.6.8 and 6.1.1.4'

loop_
_geom_angle_atom_site_label_1
_geom_angle_atom_site_label_2
_geom_angle_atom_site_label_3
_geom_angle
_geom_angle_site_symmetry_3
C1 O1 C8 118.3(2) .
C17 N1 C16 112.6(2) .
O1 C1 C2 125.5(3) .
O1 C1 C6 114.7(3) .
C2 C1 C6 119.8(3) .
C3 C2 C1 119.2(3) .
C4 C3 C2 120.7(3) .
C5 C4 C3 119.8(3) .
C5 C4 C7 120.4(3) .
C3 C4 C7 119.8(3) .
C6 C5 C4 120.4(3) .
C5 C6 C1 120.0(3) .
F3 C7 F1 106.7(3) .
F3 C7 F2 106.7(2) .
F1 C7 F2 105.1(2) .
F3 C7 C4 113.2(3) .
F1 C7 C4 112.3(2) .
F2 C7 C4 112.3(2) .
O1 C8 C9 111.5(2) .
O1 C8 C15 105.0(2) .
C9 C8 C15 110.5(2) .
C10 C9 C14 119.3(3) .
C10 C9 C8 119.6(3) .
C14 C9 C8 121.0(3) .
C9 C10 C11 120.2(3) .
C12 C11 C10 119.8(3) .
C11 C12 C13 120.1(3) .
C12 C13 C14 120.2(3) .
C13 C14 C9 120.4(3) .
C16 C15 C8 115.4(2) .
N1 C16 C15 112.2(2) .
O2 C18 O3 124.1(3) .
O2 C18 C19 123.8(3) .
O3 C18 C19 112.0(2) .
C18 C19 C19 113.2(3) 5_565

loop_
_geom_bond_atom_site_label_1
_geom_bond_atom_site_label_2
_geom_bond_distance
_geom_bond_site_symmetry_2
O1 C1 1.372(4) .
O1 C8 1.450(3) .
O2 C18 1.217(4) .
O3 C18 1.326(4) .
N1 C17 1.490(4) .
N1 C16 1.498(4) .
C1 C2 1.397(4) .
C1 C6 1.403(4) .
C2 C3 1.390(4) .
C3 C4 1.387(4) .
C4 C5 1.387(4) .
C4 C7 1.504(4) .
C5 C6 1.374(4) .
C7 F3 1.336(4) .
C7 F1 1.349(4) .
C7 F2 1.350(4) .
C8 C9 1.518(4) .
C8 C15 1.537(4) .
C9 C10 1.388(4) .
C9 C14 1.395(4) .
C10 C11 1.408(5) .
C11 C12 1.386(5) .
C12 C13 1.386(5) .
C13 C14 1.395(5) .
C15 C16 1.522(4) .
C18 C19 1.513(4) .
C19 C19 1.518(6) 5_565

loop_
_geom_hbond_atom_site_label_D
_geom_hbond_atom_site_label_H
_geom_hbond_atom_site_label_A
_geom_hbond_distance_DH
_geom_hbond_distance_HA
_geom_hbond_distance_DA
_geom_hbond_angle_DHA
_geom_hbond_site_symmetry_A
O3 H3A Cl1 0.82(4) 2.21(4) 3.028(2) 173(4) .
N1 H1A O2 0.85(4) 2.22(4) 2.842(3) 130(4) .
N1 H1B Cl1 0.89(5) 2.26(5) 3.128(3) 164(4) 8_655
N1 H1A Cl1 0.85(4) 2.61(4) 3.258(3) 135(3) .

loop_
_geom_torsion_atom_site_label_1
_geom_torsion_atom_site_label_2
_geom_torsion_atom_site_label_3
_geom_torsion_atom_site_label_4
_geom_torsion
_geom_torsion_site_symmetry_4
C8 O1 C1 C2 0.3(4) .
C8 O1 C1 C6 179.7(2) .
O1 C1 C2 C3 179.0(3) .
C6 C1 C2 C3 -0.4(4) .
C1 C2 C3 C4 0.5(4) .
C2 C3 C4 C5 -0.3(4) .
C2 C3 C4 C7 -179.1(3) .
C3 C4 C5 C6 0.1(4) .
C7 C4 C5 C6 178.8(3) .
C4 C5 C6 C1 0.0(4) .
O1 C1 C6 C5 -179.4(3) .
C2 C1 C6 C5 0.1(4) .
C5 C4 C7 F3 0.1(4) .
C3 C4 C7 F3 178.9(3) .
C5 C4 C7 F1 -120.7(3) .
C3 C4 C7 F1 58.0(4) .
C5 C4 C7 F2 121.0(3) .
C3 C4 C7 F2 -60.2(4) .
C1 O1 C8 C9 75.1(3) .
C1 O1 C8 C15 -165.2(2) .
O1 C8 C9 C10 -137.9(3) .
C15 C8 C9 C10 105.7(3) .
O1 C8 C9 C14 44.8(4) .
C15 C8 C9 C14 -71.6(3) .
C14 C9 C10 C11 1.5(5) .
C8 C9 C10 C11 -175.8(3) .
C9 C10 C11 C12 -1.3(5) .
C10 C11 C12 C13 0.0(5) .
C11 C12 C13 C14 1.0(5) .
C12 C13 C14 C9 -0.7(5) .
C10 C9 C14 C13 -0.5(4) .
C8 C9 C14 C13 176.7(3) .
O1 C8 C15 C16 62.8(3) .
C9 C8 C15 C16 -176.8(2) .
C17 N1 C16 C15 173.3(2) .
C8 C15 C16 N1 70.7(3) .
O2 C18 C19 C19 -3.3(5) 5_565
O3 C18 C19 C19 177.3(3) 5_565
